data_2006744
loop_
_publ_author_name
'Helmle, Olga Formerly Olga Gallardo.'
'Cs\"oregh, Ingeborg'
'Hens, Thomas'
'Weber, Edwin'

_publ_section_title
;
 Solid Inclusion Compounds of Chiral Roof-Shaped Diamide Hosts
;
_journal_issue 12
_journal_name_full 'Acta Crystallographica Section C'
_journal_page_first 1892
_journal_page_last 1895
_journal_paper_doi 10.1107/S0108270197011335
_journal_volume 53
_journal_year 1997
_chemical_formula_iupac 'C30 H36 N2 O2, C6 H14 N 1+, C3 H7 N O, Cl 1-'
_chemical_formula_moiety 'C30 H36 N2 O2, C6 H14 N 1+, C3 H7 N O, Cl 1-'
_chemical_formula_sum 'C39 H57 Cl N4 O3'
_chemical_formula_weight 665.357
_chemical_name_systematic
; 11S,12S-trans-N,N'-dicyclohexyl-9,10-dihydro-9,10-ethanoanthracene-
  11,12-dicarboxamide.cyclohexylamine.dimethylformamide.
  hydrogen chloride (1:1:1:1)
;
_space_group_IT_number 19
_symmetry_cell_setting orthorhombic
_symmetry_space_group_name_Hall 'P 2ac 2ab'
_symmetry_space_group_name_H-M 'P 21 21 21'
_cell_angle_alpha 90
_cell_angle_beta 90
_cell_angle_gamma 90
_cell_formula_units_Z 4
_cell_length_a 14.3410(10)
_cell_length_b 15.2060(10)
_cell_length_c 17.716(2)
_cell_measurement_reflns_used 56
_cell_measurement_temperature 213
_cell_measurement_theta_max 18.0
_cell_measurement_theta_min 10.3
_cell_volume 3863.3(6)
_computing_cell_refinement DIF4
_computing_data_collection 'DIF4 (Stoe & Cie, 1988a)'
_computing_data_reduction 'REDU4 (Stoe & Cie, 1988b)'
_computing_molecular_graphics SHELXTL/PC
_computing_publication_material 'PLATON (Spek, 1990)'
_computing_structure_refinement 'SHELXTL/PC (Sheldrick, 1990)'
_computing_structure_solution 'MULTAN80 (Main et al., 1980)'
_diffrn_ambient_temperature 213
_diffrn_measurement_device_type 'SIEMENS/ STOE AED2 4-circle diffractometer'
_diffrn_measurement_method \w--2\q
_diffrn_radiation_monochromator graphite
_diffrn_radiation_source 'X-ray tube'
_diffrn_radiation_type 'Mo K\a'
_diffrn_radiation_wavelength .71073
_diffrn_reflns_av_R_equivalents 0
_diffrn_reflns_av_sigmaI/netI .125
_diffrn_reflns_limit_h_max 20
_diffrn_reflns_limit_h_min 0
_diffrn_reflns_limit_k_max 21
_diffrn_reflns_limit_k_min 0
_diffrn_reflns_limit_l_max 24
_diffrn_reflns_limit_l_min 0
_diffrn_reflns_number 6220
_diffrn_reflns_theta_max 30
_diffrn_reflns_theta_min 1.5
_diffrn_standards_decay_% 2
_diffrn_standards_interval_time 90
_diffrn_standards_number 5
_exptl_absorpt_coefficient_mu .14
_exptl_absorpt_correction_type none
_exptl_crystal_colour colourless
_exptl_crystal_density_diffrn 1.144
_exptl_crystal_density_meas ?
_exptl_crystal_description irregular
_exptl_crystal_F_000 1440
_exptl_crystal_size_max 0.42
_exptl_crystal_size_mid 0.40
_exptl_crystal_size_min 0.40
_refine_diff_density_max .558
_refine_diff_density_min -.360
_refine_ls_abs_structure_Rogers .4(4)
_refine_ls_extinction_method none
_refine_ls_goodness_of_fit_ref 1.690
_refine_ls_hydrogen_treatment constr
_refine_ls_matrix_type full
_refine_ls_number_constraints 25
_refine_ls_number_parameters 289
_refine_ls_number_reflns 2420
_refine_ls_R_factor_all 0.167
_refine_ls_R_factor_gt 0.084
_refine_ls_shift/esd_max .002
_refine_ls_structure_factor_coef F
_refine_ls_weighting_details 'calc w = 1/[\s^2^(F)+0.0019F^2^]'
_refine_ls_weighting_scheme sigma
_refine_ls_wR_factor_all 0.108
_refine_ls_wR_factor_ref 0.095
_reflns_number_gt 2420
_reflns_number_total 6220
_reflns_threshold_expression 'I > 1.5\s(I)'
_cod_data_source_file ab1479.cif
_cod_data_source_block Ia
_cod_depositor_comments
;
The following automatic conversions were performed:
'_symmetry_cell_setting' value 'Orthorhombic' changed to 'orthorhombic'
according to '/home/saulius/struct/CIF-dictionaries/cif_core.dic'
dictionary named 'cif_core.dic' version 2.4.1 from 2010-06-29.

Automatic conversion script
Id: cif_fix_enum 1527 2010-12-29 10:47:43Z saulius 

The following automatic conversions were performed:

'_symmetry_cell_setting' value 'Orthorhombic' changed to
'orthorhombic' according to
/home/saulius/struct/CIF-dictionaries/cif_core.dic dictionary named
'cif_core.dic' version 2.4.1 from 2010-06-29.

Automatic conversion script
Id: cif_fix_values 1715 2011-07-08 13:25:40Z adriana 

The following automatic conversions were performed:

'_exptl_crystal_density_meas' value 'not measured' was changed to '?'
- the value is perceived as not measured.

Automatic conversion script
Id: cif_fix_values 3008 2015-01-20 13:52:24Z robertas 
;
_cod_original_formula_sum 'C39 H57 Cl1 N4 O3'
_cod_database_code 2006744

loop_
_symmetry_equiv_pos_as_xyz
x,y,z
1/2+x,1/2-y,-z
-x,1/2+y,1/2-z
1/2-x,-y,1/2+z

loop_
_atom_site_aniso_label
_atom_site_aniso_U_11
_atom_site_aniso_U_22
_atom_site_aniso_U_33
_atom_site_aniso_U_12
_atom_site_aniso_U_13
_atom_site_aniso_U_23
O13 .036(3) .045(3) .070(4) .000(3) .018(3) -.021(3)
O21 .032(3) .046(3) .057(4) .009(3) .007(3) .010(3)
N14 .045(4) .032(3) .043(4) -.009(3) .002(4) -.011(3)
N22 .040(4) .047(4) .044(4) .009(3) .013(4) .012(3)
C9 .045(4) .030(4) .044(5) -.003(3) .005(4) -.006(4)
C10 .029(4) .030(4) .037(5) -.003(3) .003(3) -.002(3)
C11 .036(4) .026(4) .034(4) -.005(3) -.005(4) -.003(3)
C12 .035(4) .031(4) .046(5) -.008(4) -.006(4) .001(4)
C13 .036(4) .024(4) .042(4) -.002(3) -.005(4) -.002(3)
C15 .043(5) .032(4) .050(5) -.004(4) -.003(4) -.007(4)
C16 .160(10) .046(6) .061(7) -.043(7) .043(8) -.010(5)
C17 .170(10) .046(6) .073(8) -.028(7) .026(9) -.012(6)
C18 .079(7) .054(7) .160(10) -.019(6) .001(8) -.045(8)
C19 .121(9) .044(6) .077(8) -.001(6) -.019(7) -.011(5)
C20 .106(8) .041(5) .065(7) -.011(5) -.011(6) -.005(5)
C21 .043(5) .027(4) .036(5) .000(3) -.009(4) -.007(4)
C23 .037(4) .049(5) .045(5) .016(4) .002(4) .020(4)
C24 .080(6) .036(5) .065(6) -.011(5) -.011(6) .021(5)
C25 .074(6) .089(8) .070(7) -.018(7) -.017(6) .031(6)
C26 .077(7) .047(6) .102(9) .005(6) .017(6) .030(6)
C27 .150(10) .037(5) .063(7) .020(7) .002(7) .004(5)
C28 .113(9) .063(6) .058(7) .023(7) -.024(7) -.005(5)
Cl .0350(9) .0470(10) .0570(10) .0040(10) -.0010(10) .0020(10)

loop_
_atom_site_label
_atom_site_fract_x
_atom_site_fract_y
_atom_site_fract_z
_atom_site_U_iso_or_equiv
_atom_site_thermal_displace_type
_atom_site_occupancy
O13 .6969(4) .3805(3) .5413(4) .050(2) Uani 1.000
O21 .5583(3) .1061(3) .5025(3) .045(2) Uani 1.000
N14 .5539(4) .4104(4) .4933(4) .040(2) Uani 1.000
N22 .6848(4) .0778(4) .5717(4) .044(2) Uani 1.000
C1 .7926(3) .3894(3) .3407(3) .048(2) Uiso 1.000
C1a .7513 .3125 .3675 .039(2) Uiso 1.000
C2 .8895 .3959 .3364 .061(2) Uiso 1.000
C3 .9451 .3253 .3590 .052(2) Uiso 1.000
C4 .9038 .2483 .3858 .043(2) Uiso 1.000
C4a .8069 .2419 .3901 .038(2) Uiso 1.000
C5 .6743(4) .0548(3) .3263(3) .050(2) Uiso 1.000
C5a .6850 .1384 .3576 .041(2) Uiso 1.000
C6 .6087 .0408 .2694 .066(3) Uiso 1.000
C7 .5538 .1104 .2438 .062(3) Uiso 1.000
C8 .5646 .1940 .2750 .058(2) Uiso 1.000
C8a .6302 .2080 .3319 .044(2) Uiso 1.000
C9 .6486(5) .2937(5) .3718(5) .040(3) Uani 1.000
C10 .6245(5) .2740(4) .4567(4) .032(3) Uani 1.000
C11 .6914(5) .2013(4) .4860(4) .032(2) Uani 1.000
C12 .7512(5) .1664(5) .4184(4) .037(3) Uani 1.000
C13 .6308(5) .3593(4) .5019(5) .034(2) Uani 1.000
C15 .5501(5) .4997(5) .5226(4) .042(3) Uani 1.000
C16 .4899(9) .5558(5) .4732(6) .090(5) Uani 1.000
C17 .4825(10) .6507(5) .5000(6) .096(5) Uani 1.000
C18 .4457(8) .6531(7) .5801(6) .097(5) Uani 1.000
C19 .5084(8) .5993(5) .6316(6) .081(4) Uani 1.000
C20 .5155(8) .5044(5) .6029(5) .071(4) Uani 1.000
C21 .6391(5) .1247(5) .5220(4) .035(3) Uani 1.000
C23 .6473(5) -.0048(5) .6007(4) .044(3) Uani 1.000
C24 .6514(7) -.0082(5) .6856(4) .060(3) Uani 1.000
C25 .6150(7) -.0957(5) .7154(6) .078(4) Uani 1.000
C26 .6642(7) -.1746(6) .6803(5) .075(4) Uani 1.000
C27 .6587(9) -.1697(6) .5949(5) .084(5) Uani 1.000
C28 .6977(8) -.0825(5) .5659(6) .078(4) Uani 1.000
N29 .3849(5) .1272(4) .4374(4) .048(2) Uiso 1.000
C30 .4037(6) .0364(4) .4112(4) .043(2) Uiso 1.000
C31 .3829(7) -.0257(5) .4761(4) .057(2) Uiso 1.000
C32 .4041(8) -.1210(6) .4560(6) .092(4) Uiso 1.000
C33 .3497(9) -.1462(8) .3874(6) .100(4) Uiso 1.000
C34 .3657(10) -.0845(7) .3218(7) .114(5) Uiso 1.000
C35 .3472(7) .0128(6) .3415(5) .072(3) Uiso 1.000
O36 .196(2) .8840(10) .616(2) .39(2) Uiso 1.000
N38 .2538(8) .7841(7) .6987(6) .105(3) Uiso 1.000
C37 .261(2) .8570(10) .6560(10) .230(10) Uiso 1.000
C39 .3200(10) .7660(10) .7590(10) .180(7) Uiso 1.000
C40 .1840(10) .7200(10) .6760(10) .173(7) Uiso 1.000
Cl .38980(10) .33310(10) .38420(10) .0465(6) Uani 1.000
H1 .7527 .4400 .3245 .065(9) Uiso 1.000
H2 .9191 .4510 .3172 .065(9) Uiso 1.000
H3 1.0146 .3299 .3559 .065(9) Uiso 1.000
H4 .9437 .1978 .4020 .065(9) Uiso 1.000
H5 .7136 .0049 .3447 .065(9) Uiso 1.000
H6 .6010 -.0192 .2470 .065(9) Uiso 1.000
H7 .5068 .1004 .2030 .065(9) Uiso 1.000
H8 .5253 .2439 .2566 .065(9) Uiso 1.000
H9 .6118 .3436 .3503 .052(10) Uiso 1.000
H10 .5593 .2517 .4619 .052(10) Uiso 1.000
H11 .7320 .2273 .5261 .052(10) Uiso 1.000
H12 .7926 .1163 .4332 .052(10) Uiso 1.000
H14 .5040 .3867 .4598 .10(4) Uiso 1.000
H15 .6153 .5231 .5226 .052(10) Uiso 1.000
H16A .5156 .5550 .4207 .108(9) Uiso 1.000
H16B .4259 .5297 .4732 .108(9) Uiso 1.000
H17A .4383 .6837 .4669 .108(9) Uiso 1.000
H17B .5456 .6786 .4973 .108(9) Uiso 1.000
H18A .3808 .6290 .5820 .108(9) Uiso 1.000
H18B .4455 .7153 .5984 .108(9) Uiso 1.000
H19A .5724 .6253 .6318 .108(9) Uiso 1.000
H19B .4825 .6000 .6840 .108(9) Uiso 1.000
H20A .4522 .4770 .6054 .108(9) Uiso 1.000
H20B .5595 .4710 .6360 .108(9) Uiso 1.000
H22 .7476 .0996 .5923 .14(5) Uiso 1.000
H23 .5802 -.0104 .5863 .052(10) Uiso 1.000
H24A .7176 .0002 .7018 .108(9) Uiso 1.000
H24B .6123 .0407 .7062 .108(9) Uiso 1.000
H25A .6268 -.0976 .7710 .108(9) Uiso 1.000
H25B .5464 -.0991 .7056 .108(9) Uiso 1.000
H26A .6309 -.2290 .6970 .108(9) Uiso 1.000
H26B .7307 -.1773 .6972 .108(9) Uiso 1.000
H27A .6972 -.2188 .5739 .108(9) Uiso 1.000
H27B .5927 -.1765 .5777 .108(9) Uiso 1.000
H28A .6892 -.0802 .5099 .108(9) Uiso 1.000
H28B .7656 -.0782 .5783 .108(9) Uiso 1.000
H29A .3994 .1676 .3969 .07(2) Uiso 1.000
H29B .4274 .1412 .4832 .05(2) Uiso 1.000
H29C .3175 .1311 .4549 .15(5) Uiso 1.000
H30 .4708 .0317 .3962 .047 Uiso 1.000
H31A .3157 -.0208 .4905 .070 Uiso 1.000
H31B .4228 -.0094 .5202 .070 Uiso 1.000
H32A .3884 -.1614 .4987 .102 Uiso 1.000
H32B .4718 -.1267 .4435 .102 Uiso 1.000
H33A .3656 -.2076 .3718 .109 Uiso 1.000
H33B .2820 -.1428 .4008 .109 Uiso 1.000
H34A .4327 -.0898 .3068 .114 Uiso 1.000
H34B .3252 -.1011 .2781 .114 Uiso 1.000
H35A .2795 .0190 .3539 .073 Uiso 1.000
H35B .3632 .0527 .2986 .073 Uiso 1.000
H37 .304 .909 .661 .234 Uiso 1.000
H39A .308 .705 .778 .181 Uiso 1.000
H39B .307 .809 .800 .181 Uiso 1.000
H39C .386 .772 .743 .181 Uiso 1.000
H40A .190 .665 .707 .177 Uiso 1.000
H40B .195 .706 .622 .177 Uiso 1.000
H40C .120 .745 .683 .177 Uiso 1.000

loop_
_atom_type_symbol
_atom_type_description
_atom_type_scat_dispersion_real
_atom_type_scat_dispersion_imag
_atom_type_scat_source
O O .0106 .0060 'International Tables Vol C Tables 4.2.6.8 and 6.1.1.4'
N N .0061 .0033 'International Tables Vol C Tables 4.2.6.8 and 6.1.1.4'
Cl Cl .1484 .1585 'International Tables Vol C Tables 4.2.6.8 and 6.1.1.4'
H H .0000 .0000 'International Tables Vol C Tables 4.2.6.8 and 6.1.1.4'
C C .0033 .0016 'International Tables Vol C Tables 4.2.6.8 and 6.1.1.4'

loop_
_geom_angle_atom_site_label_1
_geom_angle_atom_site_label_2
_geom_angle_atom_site_label_3
_geom_angle
_geom_angle_publ_flag
C13 N14 C15 121.6(6) no
C21 N22 C23 121.4(6) no
C1a C1 C2 120.1(4) no
C1 C1a C4a 120.0(4) no
C1 C1a C9 126.4(5) no
C4a C1a C9 113.5(5) no
C1 C2 C3 119.9(4) no
C2 C3 C4 120.0(4) no
C3 C4 C4a 120.0(4) no
C1a C4a C4 120.0(4) no
C1a C4a C12 112.6(4) no
C4 C4a C12 127.4(5) no
C5a C5 C6 120.0(5) no
C5 C5a C8a 120.0(5) no
C5 C5a C12 127.9(5) no
C8a C5a C12 112.1(5) no
C5 C6 C7 120.0(4) no
C6 C7 C8 120.0(5) no
C7 C8 C8a 120.0(5) no
C5a C8a C8 120.0(4) no
C5a C8a C9 113.9(5) no
C8 C8a C9 126.1(5) no
C1a C9 C8a 108.2(6) no
C1a C9 C10 107.5(6) no
C8a C9 C10 104.2(5) no
C9 C10 C11 108.6(6) no
C9 C10 C13 109.1(6) no
C11 C10 C13 113.1(6) no
C10 C11 C12 108.9(6) no
C10 C11 C21 112.3(6) no
C12 C11 C21 109.3(5) no
C4a C12 C5a 108.5(5) no
C4a C12 C11 106.9(5) no
C5a C12 C11 107.4(5) no
O13 C13 N14 122.9(6) no
O13 C13 C10 124.8(6) no
N14 C13 C10 112.3(6) no
N14 C15 C16 110.2(6) no
N14 C15 C20 113.2(6) no
C16 C15 C20 109.5(7) no
C15 C16 C17 113.4(9) no
C16 C17 C18 109.8(8) no
C17 C18 C19 110.0(9) no
C18 C19 C20 110.3(8) no
C15 C20 C19 112.4(7) no
O21 C21 N22 122.0(7) no
O21 C21 C11 121.1(6) no
N22 C21 C11 116.8(6) no
N22 C23 C24 111.5(6) no
N22 C23 C28 110.6(6) no
C24 C23 C28 111.1(7) no
C23 C24 C25 111.3(7) no
C24 C25 C26 112.8(8) no
C25 C26 C27 110.1(8) no
C26 C27 C28 111.0(8) no
C23 C28 C27 111.4(8) no
C13 N14 H14 116 no
C15 N14 H14 122 no
C21 N22 H22 120 no
C23 N22 H22 118 no
C1A C1 H1 120 no
C2 C1 H1 120 no
C1 C2 H2 120 no
C3 C2 H2 120 no
C2 C3 H3 120 no
C4 C3 H3 120 no
C3 C4 H4 120 no
C4a C4 H4 120 no
C5a C5 H5 120 no
C6 C5 H5 120 no
C5 C6 H6 120 no
C7 C6 H6 120 no
C6 C7 H7 120 no
C8 C7 H7 120 no
C7 C8 H8 120 no
C8a C8 H8 120 no
C1a C9 H9 111 no
C8a C9 H9 113 no
C10 C9 H9 113 no
C9 C10 H10 111 no
C11 C10 H10 108 no
C13 C10 H10 107 no
C10 C11 H11 108 no
C12 C11 H11 111 no
C21 C11 H11 107 no
C4a C12 H12 111 no
C5a C12 H12 110 no
C11 C12 H12 112 no
N14 C15 H15 107 no
C16 C15 H15 110 no
C20 C15 H15 107 no
C15 C16 H16A 109 no
C15 C16 H16B 107 no
C17 C16 H16A 109 no
C17 C16 H16B 108 no
H16A C16 H16B 110 no
C16 C17 H17A 110 no
C16 C17 H17B 109 no
C18 C17 H17A 108 no
C18 C17 H17B 110 no
H17A C17 H17B 110 no
C17 C18 H18A 110 no
C17 C18 H18B 109 no
C19 C18 H18A 110 no
C19 C18 H18B 108 no
H18A C18 H18B 110 no
C18 C19 H19A 110 no
C18 C19 H19B 109 no
C20 C19 H19A 108 no
C20 C19 H19B 110 no
H19A C19 H19B 110 no
C15 C20 H20A 109 no
C15 C20 H20B 109 no
C19 C20 H20A 109 no
C19 C20 H20B 109 no
H20A C20 H20B 110 no
N22 C23 H23 110 no
C24 C23 H23 107 no
C28 C23 H23 107 no
C23 C24 H24A 109 no
C23 C24 H24B 109 no
C25 C24 H24A 110 no
C25 C24 H24B 109 no
H24A C24 H24B 109 no
C24 C25 H25A 108 no
C24 C25 H25B 109 no
C26 C25 H25A 109 no
C26 C25 H25B 110 no
H25A C25 H25B 110 no
C25 C26 H26A 108 no
C25 C26 H26B 111 no
C27 C26 H26A 108 no
C27 C26 H26B 110 no
H26A C26 H26B 109 no
C26 C27 H27A 108 no
C26 C27 H27B 110 no
C28 C27 H27A 109 no
C28 C27 H27B 110 no
H27A C27 H27B 110 no
C23 C28 H28A 108 no
C23 C28 H28B 109 no
C27 C28 H28A 109 no
C27 C28 H28B 110 no
H28A C28 H28B 110 no
N29 C30 C31 108 no
N29 C30 C35 112 no
C31 C30 C35 111 no
C30 C31 C32 112 no
C31 C32 C33 109 no
C32 C33 C34 113 no
C33 C34 C35 113 no
C30 C35 C34 108 no
C30 N29 H29A 109 no
C30 N29 H29B 109 no
C30 N29 H29C 109 no
H29A N29 H29B 109 no
H29A N29 H29C 113 no
H29B N29 H29C 108 no
N29 C30 H30 109 no
C31 C30 H30 110 no
C35 C30 H30 106 no
C30 C31 H31A 110 no
C30 C31 H31B 109 no
C32 C31 H31A 109 no
C32 C31 H31B 108 no
H31A C31 H31B 110 no
C31 C32 H32A 111 no
C31 C32 H32B 109 no
C33 C32 H32A 110 no
C33 C32 H32B 108 no
H32A C32 H32B 109 no
C32 C33 H33A 110 no
C32 C33 H33B 108 no
C34 C33 H33A 109 no
C34 C33 H33B 107 no
H33A C33 H33B 110 no
C33 C34 H34A 108 no
C33 C34 H34B 110 no
C35 C34 H34A 108 no
C35 C34 H34B 109 no
H34A C34 H34B 109 no
C30 C35 H35A 108 no
C30 C35 H35B 111 no
C34 C35 H35A 108 no
C34 C35 H35B 111 no
H35A C35 H35B 109 no
C37 N38 C39 120.0(10) no
C37 N38 C40 117.0(10) no
C39 N38 C40 121.0(10) no
O36 C37 N38 122 no
O36 C37 H37 104 no
N38 C37 H37 131 no
N38 C39 H39A 107 no
N38 C39 H39B 107 no
N38 C39 H39C 113 no
H39A C39 H39B 110 no
H39A C39 H39C 110 no
H39B C39 H39C 109 no
N38 C40 H40A 111 no
N38 C40 H40B 107 no
N38 C40 H40C 110 no
H40A C40 H40B 109 no
H40A C40 H40C 109 no
H40B C40 H40C 109 no

loop_
_geom_bond_atom_site_label_1
_geom_bond_atom_site_label_2
_geom_bond_site_symmetry_1
_geom_bond_site_symmetry_2
_geom_bond_distance
_geom_bond_publ_flag
O13 C13 . . 1.221(10) no
O21 C21 . . 1.242(8) no
N14 C13 . . 1.358(9) no
N14 C15 . . 1.455(10) no
N22 C21 . . 1.309(10) no
N22 C23 . . 1.460(10) no
C1 C1a . . 1.394(7) no
C1 C2 . . 1.395(6) no
C1a C4a . . 1.396(6) no
C1a C9 . . 1.502(8) no
C2 C3 . . 1.396(6) no
C3 C4 . . 1.395(7) no
C4 C4a . . 1.395(6) no
C4a C12 . . 1.486(9) no
C5 C5a . . 1.395(7) no
C5 C6 . . 1.395(8) no
C5a C8a . . 1.395(7) no
C5a C12 . . 1.498(9) no
C6 C7 . . 1.395(7) no
C7 C8 . . 1.395(7) no
C8 C8a . . 1.395(8) no
C8a C9 . . 1.506(9) no
C9 C10 . . 1.570(10) no
C10 C11 . . 1.553(9) no
C10 C13 . . 1.527(9) no
C11 C12 . . 1.566(10) no
C11 C21 . . 1.525(10) no
C15 C16 . . 1.500(10) no
C15 C20 . . 1.510(10) no
C16 C17 . . 1.520(10) no
C17 C18 . . 1.52(2) no
C18 C19 . . 1.52(2) no
C19 C20 . . 1.530(10) no
C23 C24 . . 1.506(10) no
C23 C28 . . 1.520(10) no
C24 C25 . . 1.520(10) no
C25 C26 . . 1.520(10) no
C26 C27 . . 1.530(10) no
C27 C28 . . 1.530(10) no
N14 H14 . . 1.00 no
N22 H22 . . 1.03 no
C1 H1 . . 1.00 no
C2 H2 . . 1.00 no
C3 H3 . . 1.00 no
C4 H4 . . 1.00 no
C5 H5 . . 1.00 no
C6 H6 . . 1.00 no
C7 H7 . . 1.00 no
C8 H8 . . 1.00 no
C9 H9 . . 1.00 no
C10 H10 . . 1.00 no
C11 H11 . . 1.00 no
C12 H12 . . 1.00 no
C15 H15 . . 1.00 no
C16 H16A . . 1.00 no
C16 H16B . . 1.00 no
C17 H17A . . 1.00 no
C17 H17B . . 1.00 no
C18 H18A . . 1.00 no
C18 H18B . . 1.00 no
C19 H19A . . 1.00 no
C19 H19B . . 1.00 no
C20 H20A . . 1.00 no
C20 H20B . . 1.00 no
C23 H23 . . 1.00 no
C24 H24A . . 1.00 no
C24 H24B . . 1.00 no
C25 H25A . . 1.00 no
C25 H25B . . 1.00 no
C26 H26A . . 1.00 no
C26 H26B . . 1.00 no
C27 H27A . . 1.00 no
C27 H27B . . 1.00 no
C28 H28A . . 1.00 no
C28 H28B . . 1.00 no
N29 C30 . . 1.481(9) no
C30 C31 . . 1.517(10) no
C30 C35 . . 1.520(10) no
C31 C32 . . 1.520(10) no
C32 C33 . . 1.49(2) no
C33 C34 . . 1.51(2) no
C34 C35 . . 1.540(10) no
N29 H29A . . .97 no
N29 H29B . . 1.04 no
N29 H29C . . 1.02 no
C30 H30 . . 1.00 no
C31 H31A . . 1.00 no
C31 H31B . . 1.00 no
C32 H32A . . 1.00 no
C32 H32B . . 1.00 no
C33 H33A . . 1.00 no
C33 H33B . . 1.00 no
C34 H34A . . 1.00 no
C34 H34B . . 1.00 no
C35 H35A . . 1.00 no
C35 H35B . . 1.00 no
O36 C37 . . 1.24(3) no
N38 C37 . . 1.35(2) no
N38 C39 . . 1.45(2) no
N38 C40 . . 1.45(2) no
C37 H37 . . 1.00 no
C39 H39A . . 1.00 no
C39 H39B . . 1.00 no
C39 H39C . . 1.00 no
C40 H40A . . 1.00 no
C40 H40B . . 1.00 no
C40 H40C . . 1.00 no

loop_
_geom_hbond_atom_site_label_D
_geom_hbond_atom_site_label_H
_geom_hbond_atom_site_label_A
_geom_hbond_site_symmetry_A
_geom_hbond_distance_DH
_geom_hbond_distance_HA
_geom_hbond_distance_DA
_geom_hbond_angle_DHA
_geom_hbond_publ_flag
N14 H14 Cl 1_555 1.00 2.27 3.264(7) 180 yes
N22 H22 Cl 2_556 1.03 2.32 3.330(6) 168 yes
N29 H29A Cl 1_555 .97 2.53 3.270(6) 133 yes
N29 H29C O13 2_456 1.02 1.74 2.725(9) 162 yes
N29 H29B O21 1_555 1.04 1.98 2.760(8) 130 yes

loop_
_geom_torsion_atom_site_label_1
_geom_torsion_atom_site_label_2
_geom_torsion_atom_site_label_3
_geom_torsion_atom_site_label_4
_geom_torsion
_geom_torsion_publ_flag
C13 N14 C15 C20 -88.7(9) no
C13 N14 C15 C16 148.3(8) no
C15 N14 C13 O13 8.0(10) no
C15 N14 C13 C10 -171.4(6) no
C23 N22 C21 C11 -170.1(6) no
C21 N22 C23 C24 -130.8(8) no
C21 N22 C23 C28 105.0(8) no
C23 N22 C21 O21 7.0(10) no
C1a C1 C2 C3 0(2) no
C2 C1 C1a C9 -176.7(6) no
C2 C1 C1a C4a 0(2) no
C1 C1a C4a C12 178.9(5) no
C1 C1a C4a C4 .0(10) no
C9 C1a C4a C12 -4.1(7) no
C4a C1a C9 C10 61.7(7) no
C9 C1a C4a C4 177.0(5) no
C4a C1a C9 C8a -50.4(7) no
C1 C1a C9 C8a 126.5(6) no
C1 C1a C9 C10 -121.5(6) no
C1 C2 C3 C4 .0(10) no
C2 C3 C4 C4a -0.1(10) no
C3 C4 C4a C12 -178.7(6) no
C3 C4 C4a C1a 0.1(10) no
C1a C4a C12 C5a 57.4(7) no
C4 C4a C12 C5a -123.8(6) no
C1a C4a C12 C11 -58.2(7) no
C4 C4a C12 C11 120.6(6) no
C6 C5 C5a C8a -0.1(9) no
C6 C5 C5a C12 -179.8(6) no
C5a C5 C6 C7 0(5) no
C5 C5a C8a C9 179.1(5) no
C8a C5a C12 C11 61.0(7) no
C5 C5a C8a C8 0.1(8) no
C12 C5a C8a C9 -1.2(7) no
C5 C5a C12 C4a 125.4(6) no
C12 C5a C8a C8 179.8(6) no
C5 C5a C12 C11 -119.3(7) no
C8a C5a C12 C4a -54.3(7) no
C5 C6 C7 C8 0.1(10) no
C6 C7 C8 C8a .0(10) no
C7 C8 C8a C9 -178.9(6) no
C7 C8 C8a C5a 0(2) no
C5a C8a C9 C1a 53.4(7) no
C5a C8a C9 C10 -60.8(7) no
C8 C8a C9 C10 118.1(7) no
C8 C8a C9 C1a -127.7(6) no
C1a C9 C10 C11 -52.6(7) no
C8a C9 C10 C13 -174.1(5) no
C1a C9 C10 C13 71.2(7) no
C8a C9 C10 C11 62.1(7) no
C9 C10 C13 N14 79.3(8) no
C9 C10 C11 C21 -127.4(6) no
C13 C10 C11 C12 -127.5(6) no
C13 C10 C11 C21 111.3(7) no
C9 C10 C13 O13 -100.4(9) no
C11 C10 C13 O13 21.0(10) no
C11 C10 C13 N14 -159.6(6) no
C9 C10 C11 C12 -6.2(7) no
C10 C11 C12 C4a 62.0(7) no
C10 C11 C12 C5a -54.3(7) no
C21 C11 C12 C5a 68.7(7) no
C10 C11 C21 O21 27.4(9) no
C12 C11 C21 N22 83.6(8) no
C10 C11 C21 N22 -155.4(6) no
C12 C11 C21 O21 -93.6(8) no
C21 C11 C12 C4a -175.0(5) no
N14 C15 C16 C17 -179.8(9) no
C20 C15 C16 C17 55.0(10) no
N14 C15 C20 C19 -177.8(8) no
C16 C15 C20 C19 -54.0(10) no
C15 C16 C17 C18 -57.0(10) no
C16 C17 C18 C19 57.0(10) no
C17 C18 C19 C20 -57.0(10) no
C18 C19 C20 C15 57.0(10) no
N22 C23 C24 C25 -178.2(7) no
C28 C23 C24 C25 -54.3(10) no
N22 C23 C28 C27 -179.4(8) no
C24 C23 C28 C27 56.2(10) no
C23 C24 C25 C26 54.0(10) no
C24 C25 C26 C27 -54.0(10) no
C25 C26 C27 C28 55.0(10) no
C26 C27 C28 C23 -57.0(10) no
N29 C30 C31 C32 -177.5(8) no
C35 C30 C31 C32 59.0(10) no
N29 C30 C35 C34 -175.9(8) no
C31 C30 C35 C34 -54.9(10) no
C30 C31 C32 C33 -57.0(10) no
C31 C32 C33 C34 54.0(10) no
C32 C33 C34 C35 -54.0(10) no
C33 C34 C35 C30 53.0(10) no
C39 N38 C37 O36 -164(2) no
C40 N38 C37 O36 22(3) no
